data_7118128
loop_
_publ_author_name
'Siman, Peter'
'Trickett, Christopher A.'
'Furukawa, Hiroyasu'
'Yaghi, Omar M.'

_publ_section_title
;
 l-Aspartate links for stable sodium metal-organic frameworks.
;
_journal_issue 98
_journal_name_full 'Chemical communications (Cambridge, England)'
_journal_page_first 17463
_journal_page_last 17466
_journal_paper_doi 10.1039/c5cc07578e
_journal_volume 51
_journal_year 2015
_chemical_absolute_configuration rm
_chemical_formula_moiety 'C22 H18 N2 Na4 O12, C0.5 H2.5 O'
_chemical_formula_sum 'C22.5 H20.5 N2 Na4 O13'
_chemical_formula_weight 618.87
_chemical_name_common 'MOF-706 as-synthesized'
_space_group_crystal_system monoclinic
_space_group_IT_number 4
_space_group_name_Hall 'P 2yb'
_space_group_name_H-M_alt 'P 1 21 1'
_symmetry_space_group_name_Hall 'P 2yb'
_symmetry_space_group_name_H-M 'P 1 21 1'
_atom_sites_solution_hydrogens geom
_atom_sites_solution_primary 'intrinsic phasing'
_atom_sites_solution_secondary difmap
_audit_creation_date 2015-08-18
_audit_creation_method
;
Olex2 1.2
(compiled 2015.01.26 svn.r3150 for OlexSys, GUI svn.r4998)
;
_audit_update_record
;
2015-08-24 deposited with the CCDC.
2015-09-30 downloaded from the CCDC.
;
_cell_angle_alpha 90
_cell_angle_beta 103.886(6)
_cell_angle_gamma 90
_cell_formula_units_Z 2
_cell_length_a 12.0790(15)
_cell_length_b 5.2419(6)
_cell_length_c 21.254(3)
_cell_measurement_reflns_used 2395
_cell_measurement_temperature 100(2)
_cell_measurement_theta_max 21.631
_cell_measurement_theta_min 2.218
_cell_volume 1306.4(3)
_computing_cell_refinement 'SAINT V8.34A Bruker-AXS, Madison WI'
_computing_data_collection 'Bruker APEX2 Bruker-AXS, Madison WI'
_computing_data_reduction 'SAINT V8.34A Bruker-AXS, Madison WI'
_computing_molecular_graphics
;
Bruker SHELXTL Bruker-AXS, Madison WI
Diamond - Crystal and Molecular Structure Visualization
Crystal Impact - Dr. H. Putz & Dr. K. Brandenburg GbR, Kreuzherrenstr. 
102, 53227 Bonn, Germany
http://www.crystalimpact.com/diamond
and local programs
;
_computing_publication_material 'Bruker SHELXTL Bruker-AXS, Madison WI'
_computing_structure_refinement 'SHELXL-2014/7 (Sheldrick, 2013)'
_computing_structure_solution 'SHELXT 2014/4 Bruker-AXS, Madison WI'
_diffrn_ambient_temperature 100(2)
_diffrn_detector_area_resol_mean 10.42
_diffrn_measured_fraction_theta_full 0.999
_diffrn_measured_fraction_theta_max 0.998
_diffrn_measurement_device_type 'Bruker D8 with PHOTON 100 detector'
_diffrn_measurement_method '\f and \w shutterless scans'
_diffrn_radiation_monochromator 'silicon 111'
_diffrn_radiation_type synchrotron
_diffrn_radiation_wavelength 0.8856
_diffrn_reflns_av_R_equivalents 0.1134
_diffrn_reflns_av_unetI/netI 0.0845
_diffrn_reflns_Laue_measured_fraction_full 0.999
_diffrn_reflns_Laue_measured_fraction_max 0.998
_diffrn_reflns_limit_h_max 9
_diffrn_reflns_limit_h_min -10
_diffrn_reflns_limit_k_max 4
_diffrn_reflns_limit_k_min -4
_diffrn_reflns_limit_l_max 17
_diffrn_reflns_limit_l_min -17
_diffrn_reflns_number 7646
_diffrn_reflns_point_group_measured_fraction_full 0.997
_diffrn_reflns_point_group_measured_fraction_max 0.994
_diffrn_reflns_theta_full 21.655
_diffrn_reflns_theta_max 21.724
_diffrn_reflns_theta_min 2.164
_diffrn_source
;
Advanced Light Source, station 11.3.1
;
_exptl_absorpt_coefficient_mu 0.323
_exptl_absorpt_correction_T_max 0.999
_exptl_absorpt_correction_T_min 0.811
_exptl_absorpt_correction_type multi-scan
_exptl_absorpt_process_details
;
SADABS-2014/4 (Bruker,2014/4) was used for absorption correction.
wR2(int) was 0.1184 before and 0.0852 after correction.
The Ratio of minimum to maximum transmission is 0.8113.
The \l/2 correction factor is Not present.
;
_exptl_crystal_colour Colorless
_exptl_crystal_density_diffrn 1.573
_exptl_crystal_description Needle
_exptl_crystal_F_000 635
_exptl_crystal_size_max 0.01
_exptl_crystal_size_mid 0.002
_exptl_crystal_size_min 0.002
_refine_diff_density_max 0.535
_refine_diff_density_min -0.457
_refine_diff_density_rms 0.093
_refine_ls_abs_structure_details
;
 Flack x determined using 441 quotients [(I+)-(I-)]/[(I+)+(I-)]
 (Parsons, Flack and Wagner, Acta Cryst. B69 (2013) 249-259).
;
_refine_ls_abs_structure_Flack -0.8(6)
_refine_ls_extinction_method none
_refine_ls_goodness_of_fit_ref 1.070
_refine_ls_hydrogen_treatment constr
_refine_ls_matrix_type full
_refine_ls_number_parameters 327
_refine_ls_number_reflns 1594
_refine_ls_number_restraints 106
_refine_ls_restrained_S_all 1.042
_refine_ls_R_factor_all 0.0977
_refine_ls_R_factor_gt 0.0721
_refine_ls_shift/su_max 0.000
_refine_ls_shift/su_mean 0.000
_refine_ls_structure_factor_coef Fsqd
_refine_ls_weighting_details 'w=1/[\s^2^(Fo^2^)+(0.1483P)^2^+0.7645P] where P=(Fo^2^+2Fc^2^)/3'
_refine_ls_weighting_scheme calc
_refine_ls_wR_factor_gt 0.1879
_refine_ls_wR_factor_ref 0.2093
_reflns_Friedel_coverage 0.701
_reflns_Friedel_fraction_full 0.994
_reflns_Friedel_fraction_max 0.989
_reflns_number_gt 1241
_reflns_number_total 1594
_reflns_threshold_expression 'I > 2\s(I)'
_cod_data_source_file c5cc07578e2.cif
_cod_data_source_block MOF-706_as
_cod_original_formula_sum 'C22.50 H20.50 N2 Na4 O13'
_cod_database_code 7118128
_shelxl_version_number 2014/6
_shelx_space_group_comment
;
The symmetry employed for this shelxl refinement is uniquely defined
by the following loop, which should always be used as a source of
symmetry information in preference to the above space-group names.
They are only intended as comments.
;
_shelx_estimated_absorpt_t_max 0.999
_shelx_estimated_absorpt_t_min 0.997
_olex2_refinement_description
;
1. Fixed Uiso
 At 1.2 times of:
  All C(H) groups, All C(H,H) groups, All N(H) groups, All O(H,H) groups
 At 1.5 times of:
  All C(H,H,H) groups, All O(H) groups
2. Restrained distances
 C12-C14A \\sim C14A-C16A \\sim C16A-C12 \\sim C13A-C15 \\sim C15-C17A \\sim
C17A-C13A \\sim C12-C14B
 \\sim C14B-C16B \\sim C16B-C12 \\sim C13B-C15 \\sim C15-C17B \\sim C17B-C13B
 with sigma of 0.02
3. Restrained planarity
 C12, C13A, C14A, C15, C16A, C17A
 with sigma of 0.01
4. Uiso/Uaniso restraints and constraints
Uanis(C20) = Uanis(C21) = Uanis(C22) = Uanis(C1) = Uanis(C4)
Uanis(C5) = Uanis(C18) = Uanis(C15)
Uanis(O8) = Uanis(O9)
Uanis(C13A) = Uanis(C14A) = Uanis(C16A) = Uanis(C17A)
Uanis(C13B) = Uanis(C14B) = Uanis(C16B) = Uanis(C17B)
Uanis(N1) = Uanis(N2)
5. Rigid body (RIGU) restrains
 C19, C20
 with sigma for 1-2 distances of 0.004 and sigma for 1-3 distances of 0.004
 N1, C5, C6, C10, C11, C2, C3
 with sigma for 1-2 distances of 0.002 and sigma for 1-3 distances of 0.002
6. Others
 Fixed Sof: C13A(0.5) H13A(0.5) C14A(0.5) H14A(0.5) C16B(0.5) H16B(0.5)
 C16A(0.5) H16A(0.5) C17B(0.5) H17B(0.5) C17A(0.5) H17A(0.5) C13B(0.5)
 H13B(0.5) C14B(0.5) H14B(0.5) C23(0.5) H23A(0.5) H23B(0.5) H23C(0.5)
7.a Ternary CH refined with riding coordinates:
 C3(H3), C19(H19)
7.b Secondary CH2 refined with riding coordinates:
 O12(H12A,H12B), C21(H21A,H21B), C2(H2A,H2B)
7.c Aromatic/amide H refined with riding coordinates:
 N2(H2), N1(H1), C7(H7), C10(H10), C8(H8), C11(H11), C13A(H13A), C14A(H14A),
 C16B(H16B), C16A(H16A), C17B(H17B), C17A(H17A), C13B(H13B), C14B(H14B)
7.d Tetrahedral OH refined with riding coordinates:
 O13(H13)
7.e Idealised Me refined as rotating group:
 C23(H23A,H23B,H23C)
;

loop_
_space_group_symop_operation_xyz
'x, y, z'
'-x, y+1/2, -z'

loop_
_atom_site_label
_atom_site_type_symbol
_atom_site_fract_x
_atom_site_fract_y
_atom_site_fract_z
_atom_site_U_iso_or_equiv
_atom_site_adp_type
_atom_site_occupancy
_atom_site_site_symmetry_order
_atom_site_calc_flag
_atom_site_refinement_flags_posn
_atom_site_refinement_flags_adp
_atom_site_refinement_flags_occupancy
_atom_site_disorder_assembly
_atom_site_disorder_group
Na1 Na 0.4066(7) -0.330(4) 0.9684(4) 0.023(3) Uani 1 1 d . . . . .
Na3 Na 0.6641(7) 0.714(4) -0.0687(4) 0.023(3) Uani 1 1 d . . . . .
Na4 Na 0.8851(7) 1.151(4) 0.0242(4) 0.031(3) Uani 1 1 d . . . . .
Na2 Na 0.8238(8) -0.187(4) 0.8146(4) 0.037(3) Uani 1 1 d . . . . .
O10 O 0.7466(13) 0.459(5) 0.0317(8) 0.027(5) Uani 1 1 d . . . . .
O1 O 0.5001(13) -0.029(5) 0.9255(8) 0.019(5) Uani 1 1 d . . . . .
O11 O 0.7411(12) 0.878(5) 0.0364(7) 0.017(5) Uani 1 1 d . . . . .
O12 O 0.9806(11) 1.306(5) -0.0528(7) 0.025(5) Uani 1 1 d . . . . .
H12A H 0.9216 1.3606 -0.0913 0.030 Uiso 1 1 calc R . . . .
H12B H 1.0215 1.1603 -0.0665 0.030 Uiso 1 1 calc R . . . .
O9 O 0.9836(14) 0.353(5) 0.1205(9) 0.051(4) Uani 1 1 d . . . . .
O2 O 0.5209(14) 0.396(5) 0.9206(8) 0.028(5) Uani 1 1 d . . . . .
O4 O 0.7794(14) 0.473(5) 0.8731(7) 0.027(5) Uani 1 1 d . . . . .
O3 O 0.7353(14) 0.063(5) 0.8775(7) 0.031(5) Uani 1 1 d . . . . .
O5 O 0.6556(13) 0.720(5) 0.7347(7) 0.035(5) Uani 1 1 d . . . . .
N2 N 0.8053(16) 0.411(5) 0.2351(9) 0.027(4) Uani 1 1 d . . . . .
H2 H 0.8378 0.5372 0.2602 0.032 Uiso 1 1 calc R . . . .
N1 N 0.6084(14) 0.306(5) 0.7432(8) 0.027(4) Uani 1 1 d . U . . .
H1 H 0.5915 0.1583 0.7234 0.032 Uiso 1 1 calc R . . . .
C5 C 0.641(2) 0.498(7) 0.7117(13) 0.036(4) Uani 1 1 d . U . . .
C6 C 0.653(2) 0.452(6) 0.6436(12) 0.027(6) Uani 1 1 d . U . . .
O8 O 1.0033(15) 0.165(6) 0.2171(8) 0.051(4) Uani 1 1 d . . . . .
O6 O 0.8733(17) 0.192(6) 0.7605(9) 0.074(6) Uani 1 1 d . . . . .
C22 C 0.760(2) 0.659(8) 0.0628(12) 0.028(3) Uani 1 1 d . . . . .
C3 C 0.600(2) 0.333(6) 0.8104(10) 0.028(6) Uani 1 1 d . U . . .
H3 H 0.5775 0.5128 0.8165 0.034 Uiso 1 1 calc R . . . .
O7 O 0.689(2) 0.076(5) 0.2254(11) 0.092(9) Uani 1 1 d . . . . .
C19 C 0.824(2) 0.403(6) 0.1700(11) 0.036(8) Uani 1 1 d . U . . .
H19 H 0.7703 0.2750 0.1444 0.043 Uiso 1 1 calc R . . . .
C1 C 0.509(2) 0.165(8) 0.8971(12) 0.028(3) Uani 1 1 d . . . . .
C21 C 0.797(2) 0.667(7) 0.1360(9) 0.028(3) Uani 1 1 d . . . . .
H21A H 0.7365 0.7498 0.1526 0.034 Uiso 1 1 calc R . . . .
H21B H 0.8663 0.7750 0.1485 0.034 Uiso 1 1 calc R . . . .
C2 C 0.505(2) 0.158(6) 0.8225(10) 0.031(7) Uani 1 1 d . U . . .
H2A H 0.5163 -0.0188 0.8090 0.037 Uiso 1 1 calc R . . . .
H2B H 0.4295 0.2183 0.7972 0.037 Uiso 1 1 calc R . . . .
C9 C 0.682(2) 0.393(6) 0.5173(15) 0.024(7) Uani 1 1 d . . . . .
C12 C 0.702(3) 0.363(4) 0.4515(12) 0.043(9) Uani 1 1 d D . . . .
C15 C 0.730(2) 0.297(5) 0.3268(10) 0.036(4) Uani 1 1 d D . . . .
C7 C 0.600(2) 0.253(7) 0.6064(14) 0.041(8) Uani 1 1 d . . . . .
H7 H 0.5543 0.1355 0.6230 0.049 Uiso 1 1 calc R . . . .
C4 C 0.714(2) 0.286(8) 0.8570(12) 0.028(3) Uani 1 1 d . . . . .
C18 C 0.748(2) 0.259(7) 0.2586(12) 0.036(4) Uani 1 1 d . . . . .
C10 C 0.730(2) 0.589(6) 0.5573(12) 0.033(7) Uani 1 1 d . U . . .
H10 H 0.7769 0.7069 0.5416 0.040 Uiso 1 1 calc R . . . .
O13 O 0.950(2) -0.167(6) 0.3038(11) 0.111(9) Uani 1 1 d . . . . .
H13 H 0.9887 -0.0812 0.2833 0.167 Uiso 1 1 calc R . . . .
C8 C 0.614(3) 0.227(7) 0.5439(14) 0.043(8) Uani 1 1 d . . . . .
H8 H 0.5771 0.0903 0.5180 0.052 Uiso 1 1 calc R . . . .
C11 C 0.716(2) 0.624(6) 0.6188(11) 0.035(7) Uani 1 1 d . U . . .
H11 H 0.7490 0.7662 0.6438 0.042 Uiso 1 1 calc R . . . .
C20 C 0.949(2) 0.320(6) 0.1684(14) 0.028(3) Uani 1 1 d . U . . .
C13A C 0.621(3) 0.265(4) 0.407(2) 0.047(10) Uani 0.5 1 d D . P A 1
H13A H 0.5520 0.2161 0.4174 0.056 Uiso 0.5 1 calc R . P A 1
C14A C 0.633(3) 0.227(5) 0.3412(14) 0.047(10) Uani 0.5 1 d D . P A 1
H14A H 0.5726 0.1550 0.3090 0.056 Uiso 0.5 1 calc R . P A 1
C16B C 0.729(4) 0.539(9) 0.3517(17) 0.046(9) Uani 0.5 1 d D . P A -1
H16B H 0.7365 0.6843 0.3264 0.055 Uiso 0.5 1 calc R . P A -1
C16A C 0.821(3) 0.406(9) 0.375(2) 0.047(10) Uani 0.5 1 d D . P A 1
H16A H 0.8901 0.4539 0.3643 0.056 Uiso 0.5 1 calc R . P A 1
C17B C 0.717(4) 0.565(9) 0.417(2) 0.046(9) Uani 0.5 1 d D . P A -1
H17B H 0.7203 0.7305 0.4352 0.055 Uiso 0.5 1 calc R . P A -1
C17A C 0.811(4) 0.441(9) 0.4369(16) 0.047(10) Uani 0.5 1 d D . P A 1
H17A H 0.8708 0.5128 0.4692 0.056 Uiso 0.5 1 calc R . P A 1
C13B C 0.668(5) 0.119(9) 0.417(2) 0.046(9) Uani 0.5 1 d D . P A -1
H13B H 0.6356 -0.0148 0.4366 0.055 Uiso 0.5 1 calc R . P A -1
C14B C 0.685(4) 0.092(8) 0.3575(18) 0.046(9) Uani 0.5 1 d D . P A -1
H14B H 0.6671 -0.0654 0.3352 0.055 Uiso 0.5 1 calc R . P A -1
C23 C 0.995(6) -0.137(15) 0.370(3) 0.08(2) Uiso 0.5 1 d . . P . .
H23A H 1.0055 0.0449 0.3797 0.127 Uiso 0.5 1 calc GR . P . .
H23B H 1.0682 -0.2252 0.3823 0.127 Uiso 0.5 1 calc GR . P . .
H23C H 0.9419 -0.2097 0.3933 0.127 Uiso 0.5 1 calc GR . P . .

loop_
_atom_site_aniso_label
_atom_site_aniso_U_11
_atom_site_aniso_U_22
_atom_site_aniso_U_33
_atom_site_aniso_U_23
_atom_site_aniso_U_13
_atom_site_aniso_U_12
Na1 0.020(6) 0.020(5) 0.029(6) 0.006(5) 0.007(4) 0.004(5)
Na3 0.028(6) 0.016(6) 0.027(5) -0.006(5) 0.012(4) -0.004(5)
Na4 0.027(6) 0.022(5) 0.047(6) 0.006(6) 0.017(5) 0.004(5)
Na2 0.032(7) 0.040(7) 0.045(6) 0.005(5) 0.018(5) -0.001(5)
O10 0.028(12) 0.023(12) 0.030(12) -0.012(9) 0.009(9) 0.004(9)
O1 0.032(12) 0.012(11) 0.016(10) 0.005(9) 0.013(8) -0.004(9)
O11 0.014(11) 0.013(10) 0.020(11) 0.002(9) -0.002(8) 0.002(8)
O12 0.015(10) 0.022(10) 0.039(10) 0.004(8) 0.004(8) -0.001(9)
O9 0.044(9) 0.065(10) 0.054(10) -0.001(9) 0.029(8) 0.003(8)
O2 0.020(11) 0.022(12) 0.043(12) -0.005(10) 0.007(9) 0.001(9)
O4 0.020(10) 0.017(11) 0.045(12) 0.004(10) 0.010(9) 0.009(10)
O3 0.042(13) 0.031(12) 0.028(12) -0.003(10) 0.026(10) -0.006(10)
O5 0.037(11) 0.029(13) 0.040(10) 0.001(10) 0.013(8) -0.016(9)
N2 0.021(9) 0.041(8) 0.022(6) -0.001(6) 0.011(6) -0.014(7)
N1 0.021(9) 0.041(8) 0.022(6) -0.001(6) 0.011(6) -0.014(7)
C5 0.051(12) 0.033(8) 0.033(7) 0.000(7) 0.028(7) -0.008(7)
C6 0.029(15) 0.028(12) 0.029(7) 0.005(8) 0.019(8) 0.002(11)
O8 0.044(9) 0.065(10) 0.054(10) -0.001(9) 0.029(8) 0.003(8)
O6 0.083(16) 0.067(16) 0.079(13) 0.017(14) 0.033(12) 0.002(14)
C22 0.020(7) 0.031(8) 0.034(7) 0.004(10) 0.008(6) 0.014(8)
C3 0.036(14) 0.028(12) 0.025(7) -0.002(7) 0.019(8) -0.016(11)
O7 0.18(3) 0.037(15) 0.084(17) -0.031(13) 0.080(17) -0.012(15)
C19 0.031(12) 0.06(2) 0.018(17) -0.001(16) 0.016(11) 0.015(12)
C1 0.020(7) 0.031(8) 0.034(7) 0.004(10) 0.008(6) 0.014(8)
C21 0.020(7) 0.031(8) 0.034(7) 0.004(10) 0.008(6) 0.014(8)
C2 0.041(13) 0.030(14) 0.030(12) -0.007(11) 0.024(10) -0.019(12)
C9 0.021(19) 0.006(16) 0.04(2) -0.001(18) 0.010(17) 0.002(15)
C12 0.07(3) 0.03(2) 0.03(2) 0.015(17) 0.017(18) -0.004(18)
C15 0.051(12) 0.033(8) 0.033(7) 0.000(7) 0.028(7) -0.008(7)
C7 0.039(19) 0.06(2) 0.026(19) -0.019(19) 0.015(15) -0.008(17)
C4 0.020(7) 0.031(8) 0.034(7) 0.004(10) 0.008(6) 0.014(8)
C18 0.051(12) 0.033(8) 0.033(7) 0.000(7) 0.028(7) -0.008(7)
C10 0.035(16) 0.036(17) 0.035(9) 0.010(11) 0.020(10) -0.001(14)
O13 0.11(2) 0.11(2) 0.11(2) 0.016(17) 0.020(16) -0.048(18)
C8 0.06(2) 0.04(2) 0.03(2) -0.003(19) 0.013(16) 0.02(2)
C11 0.038(15) 0.038(12) 0.035(9) 0.009(10) 0.021(10) -0.004(12)
C20 0.020(7) 0.031(8) 0.034(7) 0.004(10) 0.008(6) 0.014(8)
C13A 0.04(2) 0.06(2) 0.04(2) 0.01(2) 0.02(2) -0.011(19)
C14A 0.04(2) 0.06(2) 0.04(2) 0.01(2) 0.02(2) -0.011(19)
C16B 0.04(2) 0.07(3) 0.031(19) 0.01(2) 0.027(18) -0.009(19)
C16A 0.04(2) 0.06(2) 0.04(2) 0.01(2) 0.02(2) -0.011(19)
C17B 0.04(2) 0.07(3) 0.031(19) 0.01(2) 0.027(18) -0.009(19)
C17A 0.04(2) 0.06(2) 0.04(2) 0.01(2) 0.02(2) -0.011(19)
C13B 0.04(2) 0.07(3) 0.031(19) 0.01(2) 0.027(18) -0.009(19)
C14B 0.04(2) 0.07(3) 0.031(19) 0.01(2) 0.027(18) -0.009(19)

loop_
_atom_type_symbol
_atom_type_description
_atom_type_scat_dispersion_real
_atom_type_scat_dispersion_imag
_atom_type_scat_source
C C 0.0060 0.0030 'Calculated using XDISP in WinGX (Farrugia, 1999)'
H H 0.0000 0.0000 'Calculated using XDISP in WinGX (Farrugia, 1999)'
N N 0.0100 0.0050 'Calculated using XDISP in WinGX (Farrugia, 1999)'
O O 0.0180 0.0100 'Calculated using XDISP in WinGX (Farrugia, 1999)'
Na Na 0.0560 0.0400 'Calculated using XDISP in WinGX (Farrugia, 1999)'

loop_
_geom_angle_atom_site_label_1
_geom_angle_atom_site_label_2
_geom_angle_atom_site_label_3
_geom_angle
_geom_angle_site_symmetry_1
_geom_angle_site_symmetry_3
Na1 Na1 Na1 96.7(4) 2_647 2_657
Na1 Na1 Na4 120.8(3) 2_647 2_636
Na1 Na1 Na4 123.8(3) 2_657 2_636
Na3 Na1 Na1 120.9(4) 2_636 2_657
Na3 Na1 Na1 59.9(3) 1_546 2_657
Na3 Na1 Na1 58.4(2) 2_636 2_647
Na3 Na1 Na1 66.3(3) 1_546 2_647
Na3 Na1 Na3 124.6(3) 1_546 2_636
Na3 Na1 Na4 169.2(3) 1_546 2_636
Na3 Na1 Na4 63.8(2) 2_636 2_636
O10 Na1 Na1 87.3(4) 2_646 2_657
O10 Na1 Na1 154.2(6) 2_646 2_647
O10 Na1 Na3 135.1(5) 2_646 1_546
O10 Na1 Na3 97.7(5) 2_646 2_636
O10 Na1 Na4 41.1(4) 2_646 2_636
O10 Na1 O1 116.6(7) 2_646 2_647
O10 Na1 O2 78.7(6) 2_646 2_647
O10 Na1 C1 95.7(8) 2_646 2_647
O1 Na1 Na1 81.8(5) 2_647 2_657
O1 Na1 Na1 39.8(4) 2_647 2_647
O1 Na1 Na1 45.1(4) . 2_657
O1 Na1 Na1 109.8(6) . 2_647
O1 Na1 Na3 89.9(4) 2_647 1_546
O1 Na1 Na3 44.2(4) . 1_546
O1 Na1 Na3 163.3(5) . 2_636
O1 Na1 Na3 43.5(4) 2_647 2_636
O1 Na1 Na4 129.4(5) . 2_636
O1 Na1 Na4 100.6(5) 2_647 2_636
O1 Na1 O10 91.1(6) . 2_646
O1 Na1 O1 119.8(5) . 2_647
O1 Na1 O11 153.2(6) . 2_636
O1 Na1 O2 52.3(5) 2_647 2_647
O1 Na1 O2 81.5(6) . 1_545
O1 Na1 O2 87.6(6) . 2_647
O1 Na1 C1 108.9(8) . 2_647
O1 Na1 C1 25.5(7) 2_647 2_647
O11 Na1 Na1 157.1(6) 2_636 2_657
O11 Na1 Na1 86.6(4) 2_636 2_647
O11 Na1 Na3 43.2(4) 2_636 2_636
O11 Na1 Na3 140.1(5) 2_636 1_546
O11 Na1 Na4 39.7(4) 2_636 2_636
O11 Na1 O10 80.4(5) 2_636 2_646
O11 Na1 O1 86.5(6) 2_636 2_647
O11 Na1 O2 95.7(7) 2_636 1_545
O11 Na1 O2 115.2(6) 2_636 2_647
O11 Na1 C1 97.2(7) 2_636 2_647
O2 Na1 Na1 86.9(5) 2_647 2_647
O2 Na1 Na1 47.7(4) 1_545 2_647
O2 Na1 Na1 42.8(4) 2_647 2_657
O2 Na1 Na1 103.3(5) 1_545 2_657
O2 Na1 Na3 93.0(5) 2_647 1_546
O2 Na1 Na3 44.4(4) 1_545 1_546
O2 Na1 Na3 95.7(5) 1_545 2_636
O2 Na1 Na3 80.4(4) 2_647 2_636
O2 Na1 Na4 132.9(6) 1_545 2_636
O2 Na1 Na4 95.4(5) 2_647 2_636
O2 Na1 O10 155.4(7) 1_545 2_646
O2 Na1 O1 87.1(6) 1_545 2_647
O2 Na1 O2 124.0(5) 1_545 2_647
O2 Na1 C1 108.8(8) 1_545 2_647
O2 Na1 C1 27.6(7) 2_647 2_647
C1 Na1 Na1 63.7(8) 2_647 2_647
C1 Na1 Na1 64.6(7) 2_647 2_657
C1 Na1 Na3 96.2(5) 2_647 1_546
C1 Na1 Na3 56.3(7) 2_647 2_636
C1 Na1 Na4 94.4(5) 2_647 2_636
Na1 Na3 Na1 61.7(2) 1_564 2_666
Na1 Na3 Na2 126.3(3) 2_666 1_564
Na1 Na3 Na2 149.3(3) 1_564 1_564
O10 Na3 Na1 87.1(4) . 2_666
O10 Na3 Na1 88.0(5) . 1_564
O10 Na3 Na2 120.2(5) . 1_564
O10 Na3 C22 26.3(7) . .
O10 Na3 C1 136.2(7) . 1_564
O10 Na3 C4 87.7(7) . 1_554
O1 Na3 Na1 41.4(4) 1_564 1_564
O1 Na3 Na1 46.4(4) 1_564 2_666
O1 Na3 Na2 118.1(5) 1_564 1_564
O1 Na3 O10 120.0(6) 1_564 .
O1 Na3 O2 79.3(5) 1_564 1_554
O1 Na3 O4 147.4(6) 1_564 1_554
O1 Na3 O3 86.2(6) 1_564 1_564
O1 Na3 C22 104.6(8) 1_564 .
O1 Na3 C1 22.2(6) 1_564 1_564
O1 Na3 C4 133.8(7) 1_564 1_554
O11 Na3 Na1 88.8(4) . 1_564
O11 Na3 Na1 42.5(4) . 2_666
O11 Na3 Na2 117.0(5) . 1_564
O11 Na3 O10 53.4(5) . .
O11 Na3 O1 88.7(6) . 1_564
O11 Na3 O2 117.2(6) . 1_554
O11 Na3 O4 121.8(6) . 1_554
O11 Na3 O3 93.9(6) . 1_564
O11 Na3 C22 27.2(7) . .
O11 Na3 C1 91.4(7) . 1_564
O11 Na3 C4 135.4(7) . 1_554
O2 Na3 Na1 105.3(5) 1_554 2_666
O2 Na3 Na1 44.6(4) 1_554 1_564
O2 Na3 Na2 123.0(5) 1_554 1_564
O2 Na3 O10 80.7(6) 1_554 .
O2 Na3 O4 94.5(6) 1_554 1_554
O2 Na3 O3 145.0(6) 1_554 1_564
O2 Na3 C22 98.2(8) 1_554 .
O2 Na3 C1 97.6(7) 1_554 1_564
O2 Na3 C4 69.1(8) 1_554 1_554
O4 Na3 Na1 138.8(5) 1_554 1_564
O4 Na3 Na1 159.2(5) 1_554 2_666
O4 Na3 Na2 40.6(4) 1_554 1_564
O4 Na3 O10 89.9(6) 1_554 .
O4 Na3 C22 107.9(7) 1_554 .
O4 Na3 C1 133.6(7) 1_554 1_564
O4 Na3 C4 25.5(6) 1_554 1_554
O3 Na3 Na1 86.4(5) 1_564 2_666
O3 Na3 Na1 127.6(5) 1_564 1_564
O3 Na3 Na2 40.6(4) 1_564 1_564
O3 Na3 O10 133.6(6) 1_564 .
O3 Na3 O4 80.9(6) 1_564 1_554
O3 Na3 C22 116.4(8) 1_564 .
O3 Na3 C1 64.1(8) 1_564 1_564
O3 Na3 C4 100.7(7) 1_564 1_554
C22 Na3 Na1 86.8(5) . 1_564
C22 Na3 Na1 63.5(7) . 2_666
C22 Na3 Na2 123.9(6) . 1_564
C22 Na3 C1 114.3(9) . 1_564
C22 Na3 C4 112.3(9) . 1_554
C1 Na3 Na1 63.5(6) 1_564 1_564
C1 Na3 Na1 50.8(5) 1_564 2_666
C1 Na3 Na2 97.5(6) 1_564 1_564
C4 Na3 Na1 172.9(7) 1_554 2_666
C4 Na3 Na1 113.3(7) 1_554 1_564
C4 Na3 Na2 60.7(7) 1_554 1_564
C4 Na3 C1 132.9(7) 1_554 1_564
Na1 Na4 Na3 56.5(2) 2_666 .
Na1 Na4 Na3 58.1(2) 2_666 1_565
Na1 Na4 Na4 139.5(3) 2_666 2_745
Na1 Na4 Na4 136.4(3) 2_666 2_755
Na3 Na4 Na3 83.5(2) . 1_565
Na3 Na4 Na4 85.2(2) . 2_745
Na3 Na4 Na4 134.6(4) . 2_755
Na4 Na4 Na3 136.8(3) 2_745 1_565
Na4 Na4 Na3 79.83(19) 2_755 1_565
Na4 Na4 Na4 79.0(3) 2_755 2_745
O10 Na4 Na1 41.7(4) 1_565 2_666
O10 Na4 Na3 32.8(4) 1_565 1_565
O10 Na4 Na3 91.6(5) 1_565 .
O10 Na4 Na4 96.4(4) 1_565 2_755
O10 Na4 Na4 169.5(6) 1_565 2_745
O10 Na4 O12 160.6(7) 1_565 2_745
O10 Na4 C20 75.5(7) 1_565 1_565
O11 Na4 Na1 40.2(4) . 2_666
O11 Na4 Na3 94.5(4) . 1_565
O11 Na4 Na3 38.1(4) . .
O11 Na4 Na4 101.8(4) . 2_745
O11 Na4 Na4 171.9(6) . 2_755
O11 Na4 O10 81.5(5) . 1_565
O11 Na4 O12 142.8(6) . .
O11 Na4 O12 89.3(6) . 2_745
O11 Na4 O9 114.6(7) . 1_565
O11 Na4 C20 94.7(7) . 1_565
O12 Na4 Na1 128.6(5) 2_745 2_666
O12 Na4 Na1 132.3(5) . 2_666
O12 Na4 Na3 91.5(5) 2_745 .
O12 Na4 Na3 166.4(5) 2_745 1_565
O12 Na4 Na3 77.9(4) . 1_565
O12 Na4 Na3 104.6(5) . .
O12 Na4 Na4 30.5(4) . 2_755
O12 Na4 Na4 29.8(3) 2_745 2_745
O12 Na4 Na4 65.0(5) . 2_745
O12 Na4 Na4 95.0(5) 2_745 2_755
O12 Na4 O10 106.4(6) . 1_565
O12 Na4 O12 91.3(5) . 2_745
O12 Na4 C20 122.6(7) . 1_565
O12 Na4 C20 88.4(7) 2_745 1_565
O9 Na4 Na1 104.2(5) 1_565 2_666
O9 Na4 Na3 152.8(6) 1_565 .
O9 Na4 Na3 103.0(6) 1_565 1_565
O9 Na4 Na4 105.9(6) 1_565 2_745
O9 Na4 Na4 72.6(5) 1_565 2_755
O9 Na4 O10 81.4(7) 1_565 1_565
O9 Na4 O12 102.6(7) 1_565 .
O9 Na4 O12 87.1(6) 1_565 2_745
O9 Na4 C20 20.0(6) 1_565 1_565
C20 Na4 Na1 87.9(5) 1_565 2_666
C20 Na4 Na3 104.2(6) 1_565 1_565
C20 Na4 Na3 132.8(6) 1_565 .
C20 Na4 Na4 113.9(6) 1_565 2_745
C20 Na4 Na4 92.4(6) 1_565 2_755
O9 Na2 Na3 103.1(5) 2_746 1_546
O9 Na2 O8 54.6(6) 2_746 2_746
O9 Na2 O6 83.4(7) 2_746 .
O9 Na2 C4 100.9(8) 2_746 .
O9 Na2 C20 26.6(6) 2_746 2_746
O4 Na2 Na3 43.2(4) 1_545 1_546
O4 Na2 O9 94.4(7) 1_545 2_746
O4 Na2 O3 85.8(6) 1_545 .
O4 Na2 O5 87.6(6) 1_545 1_545
O4 Na2 O8 103.1(7) 1_545 2_746
O4 Na2 O6 175.5(7) 1_545 .
O4 Na2 C4 107.1(7) 1_545 .
O4 Na2 C20 107.5(7) 1_545 2_746
O3 Na2 Na3 43.0(5) . 1_546
O3 Na2 O9 97.8(7) . 2_746
O3 Na2 O5 95.5(6) . 1_545
O3 Na2 O8 151.1(8) . 2_746
O3 Na2 O6 90.6(7) . .
O3 Na2 C4 21.9(6) . .
O3 Na2 C20 121.0(9) . 2_746
O5 Na2 Na3 87.4(5) 1_545 1_546
O5 Na2 O9 166.7(7) 1_545 2_746
O5 Na2 O8 112.1(7) 1_545 2_746
O5 Na2 O6 95.4(7) 1_545 .
O5 Na2 C4 91.1(7) 1_545 .
O5 Na2 C20 140.8(8) 1_545 2_746
O8 Na2 Na3 142.0(6) 2_746 1_546
O8 Na2 C4 142.5(9) 2_746 .
O8 Na2 C20 30.1(7) 2_746 2_746
O6 Na2 Na3 133.5(6) . 1_546
O6 Na2 O8 78.9(7) . 2_746
O6 Na2 C4 69.5(8) . .
O6 Na2 C20 72.2(8) . 2_746
C4 Na2 Na3 63.9(6) . 1_546
C20 Na2 Na3 128.5(7) 2_746 1_546
C20 Na2 C4 117.0(9) 2_746 .
Na1 O10 Na3 100.8(6) 2_656 .
Na4 O10 Na1 97.2(6) 1_545 2_656
Na4 O10 Na3 116.7(8) 1_545 .
C22 O10 Na1 123.0(16) . 2_656
C22 O10 Na3 88.8(15) . .
C22 O10 Na4 128.0(16) . 1_545
Na1 O1 Na1 95.1(6) . 2_657
Na1 O1 Na3 94.4(6) . 1_546
Na3 O1 Na1 90.0(6) 1_546 2_657
C1 O1 Na1 91.3(15) . 2_657
C1 O1 Na1 155.2(16) . .
C1 O1 Na3 109.5(15) . 1_546
Na1 O11 Na3 94.2(6) 2_666 .
Na4 O11 Na1 100.2(6) . 2_666
Na4 O11 Na3 104.7(7) . .
C22 O11 Na1 131.7(16) . 2_666
C22 O11 Na3 94.5(15) . .
C22 O11 Na4 123.0(15) . .
Na4 O12 Na4 119.7(6) . 2_755
Na4 O12 H12A 107.4 2_755 .
Na4 O12 H12A 107.4 . .
Na4 O12 H12B 107.4 2_755 .
Na4 O12 H12B 107.4 . .
H12A O12 H12B 106.9 . .
Na4 O9 Na2 132.2(9) 1_545 2_756
C20 O9 Na4 117.6(18) . 1_545
C20 O9 Na2 89.2(16) . 2_756
Na1 O2 Na1 89.5(6) 1_565 2_657
Na3 O2 Na1 98.8(6) 1_556 2_657
Na3 O2 Na1 91.0(6) 1_556 1_565
C1 O2 Na1 134.4(16) . 1_565
C1 O2 Na1 84.8(14) . 2_657
C1 O2 Na3 134.6(17) . 1_556
Na2 O4 Na3 96.2(6) 1_565 1_556
C4 O4 Na3 98.3(16) . 1_556
C4 O4 Na2 132.0(16) . 1_565
Na2 O3 Na3 96.3(7) . 1_546
C4 O3 Na3 143.2(19) . 1_546
C4 O3 Na2 114.5(16) . .
C5 O5 Na2 119.1(16) . 1_565
C19 N2 H2 116.7 . .
C18 N2 H2 116.7 . .
C18 N2 C19 127(2) . .
C5 N1 H1 119.3 . .
C5 N1 C3 121(2) . .
C3 N1 H1 119.3 . .
O5 C5 N1 123(2) . .
O5 C5 C6 119(3) . .
N1 C5 C6 118(3) . .
C7 C6 C5 122(3) . .
C11 C6 C5 117(3) . .
C11 C6 C7 120(2) . .
C20 O8 Na2 83.6(14) . 2_756
O10 C22 Na3 64.9(13) . .
O10 C22 O11 123(2) . .
O10 C22 C21 123(3) . .
O11 C22 Na3 58.2(11) . .
O11 C22 C21 114(3) . .
C21 C22 Na3 170(2) . .
N1 C3 H3 107.6 . .
N1 C3 C2 109.6(18) . .
N1 C3 C4 111.1(18) . .
C2 C3 H3 107.6 . .
C4 C3 H3 107.6 . .
C4 C3 C2 113(2) . .
N2 C19 H19 107.8 . .
N2 C19 C21 110.5(19) . .
N2 C19 C20 113.5(18) . .
C21 C19 H19 107.8 . .
C21 C19 C20 109(2) . .
C20 C19 H19 107.8 . .
Na1 C1 Na3 72.9(7) 2_657 1_546
O1 C1 Na1 63.2(13) . 2_657
O1 C1 Na3 48.3(13) . 1_546
O1 C1 O2 128(2) . .
O1 C1 C2 120(3) . .
O2 C1 Na1 67.6(13) . 2_657
O2 C1 Na3 129.2(16) . 1_546
O2 C1 C2 112(3) . .
C2 C1 Na1 160.9(16) . 2_657
C2 C1 Na3 95.2(16) . 1_546
C22 C21 C19 116(2) . .
C22 C21 H21A 108.4 . .
C22 C21 H21B 108.4 . .
C19 C21 H21A 108.4 . .
C19 C21 H21B 108.4 . .
H21A C21 H21B 107.4 . .
C3 C2 C1 108(2) . .
C3 C2 H2A 110.1 . .
C3 C2 H2B 110.1 . .
C1 C2 H2A 110.1 . .
C1 C2 H2B 110.1 . .
H2A C2 H2B 108.4 . .
C10 C9 C12 121(3) . .
C10 C9 C8 115(3) . .
C8 C9 C12 124(2) . .
C13A C12 C9 118(3) . .
C13A C12 C17B 95(2) . .
C13A C12 C17A 120(2) . .
C13A C12 C13B 39(2) . .
C17B C12 C9 121(2) . .
C17B C12 C17A 54(3) . .
C17B C12 C13B 118(2) . .
C17A C12 C9 122(2) . .
C17A C12 C13B 107(2) . .
C13B C12 C9 118(2) . .
C14A C15 C18 121(2) . .
C14A C15 C16B 94(2) . .
C14A C15 C16A 121(2) . .
C14A C15 C14B 40(2) . .
C16B C15 C18 120(2) . .
C16B C15 C16A 55(3) . .
C16B C15 C14B 118(2) . .
C16A C15 C18 119(2) . .
C14B C15 C18 119(2) . .
C14B C15 C16A 106(2) . .
C6 C7 H7 120.7 . .
C6 C7 C8 119(3) . .
C8 C7 H7 120.7 . .
Na3 C4 Na2 162.8(10) 1_556 .
O4 C4 Na3 56.2(14) . 1_556
O4 C4 Na2 115.1(16) . .
O4 C4 C3 118(3) . .
O3 C4 Na3 126.0(18) . 1_556
O3 C4 Na2 43.5(12) . .
O3 C4 O4 125(2) . .
O3 C4 C3 118(3) . .
C3 C4 Na3 87.5(16) . 1_556
C3 C4 Na2 109.3(18) . .
N2 C18 O7 123(3) . .
N2 C18 C15 121(3) . .
O7 C18 C15 115(2) . .
C9 C10 H10 118.1 . .
C11 C10 C9 124(3) . .
C11 C10 H10 118.1 . .
C23 O13 H13 109.5 . .
C9 C8 H8 118.5 . .
C7 C8 C9 123(3) . .
C7 C8 H8 118.5 . .
C6 C11 C10 120(3) . .
C6 C11 H11 120.2 . .
C10 C11 H11 120.2 . .
Na2 C20 Na4 97.7(9) 2_756 1_545
O9 C20 Na4 42.3(14) . 1_545
O9 C20 Na2 64.2(14) . 2_756
O9 C20 O8 122(2) . .
O9 C20 C19 120(2) . .
O8 C20 Na4 122.9(17) . 1_545
O8 C20 Na2 66.2(13) . 2_756
O8 C20 C19 116(2) . .
C19 C20 Na4 95.0(14) . 1_545
C19 C20 Na2 162.5(18) . 2_756
C12 C13A H13A 119.0 . .
C12 C13A C14A 122(3) . .
C12 C13A C17B 43.2(18) . .
C12 C13A C14B 107(3) . .
C14A C13A H13A 119.0 . .
C14A C13A C17B 91.0(19) . .
C14A C13A C14B 34.1(17) . .
C17B C13A H13A 137.1 . .
C13B C13A C12 81(4) . .
C13B C13A H13A 104.2 . .
C13B C13A C14A 85(3) . .
C13B C13A C17B 109(4) . .
C13B C13A C14B 51(3) . .
C14B C13A H13A 123.8 . .
C14B C13A C17B 98(2) . .
C15 C14A C13A 119(3) . .
C15 C14A H14A 120.7 . .
C15 C14A C16B 43.6(17) . .
C15 C14A C13B 106(2) . .
C13A C14A H14A 120.7 . .
C13A C14A C16B 88.3(19) . .
C13A C14A C13B 35(2) . .
C16B C14A H14A 137.5 . .
C13B C14A H14A 122.3 . .
C13B C14A C16B 99(2) . .
C14B C14A C15 75(4) . .
C14B C14A C13A 88(2) . .
C14B C14A H14A 106.8 . .
C14B C14A C16B 104(4) . .
C14B C14A C13B 53(3) . .
C15 C16B C14A 42.2(16) . .
C15 C16B H16B 120.8 . .
C15 C16B C17B 118(3) . .
C15 C16B C17A 94(2) . .
C14A C16B H16B 136.6 . .
C16A C16B C15 65(3) . .
C16A C16B C14A 92(2) . .
C16A C16B H16B 117.5 . .
C16A C16B C17B 87(3) . .
C16A C16B C17A 45(2) . .
C17B C16B C14A 90(2) . .
C17B C16B H16B 120.8 . .
C17B C16B C17A 42(3) . .
C17A C16B C14A 92.4(16) . .
C17A C16B H16B 131.0 . .
C15 C16A H16A 119.5 . .
C15 C16A C17B 92(2) . .
C16B C16A C15 60(3) . .
C16B C16A H16A 118.5 . .
C16B C16A C17B 49(2) . .
C16B C16A C17A 92(2) . .
C17B C16A H16A 135.6 . .
C17A C16A C15 121(3) . .
C17A C16A H16A 119.5 . .
C17A C16A C17B 42.8(19) . .
C12 C17B C13A 41.7(17) . .
C12 C17B C16B 121(3) . .
C12 C17B C16A 96(3) . .
C12 C17B H17B 119.3 . .
C13A C17B H17B 138.3 . .
C16B C17B C13A 91(2) . .
C16B C17B C16A 44(3) . .
C16B C17B H17B 119.3 . .
C16A C17B C13A 92.3(17) . .
C16A C17B H17B 129.3 . .
C17A C17B C12 69(3) . .
C17A C17B C13A 95(3) . .
C17A C17B C16B 89(3) . .
C17A C17B C16A 46(2) . .
C17A C17B H17B 112.4 . .
C12 C17A C16B 90(2) . .
C12 C17A H17A 121.3 . .
C16B C17A H17A 135.2 . .
C16A C17A C12 117(3) . .
C16A C17A C16B 43.1(18) . .
C16A C17A H17A 121.3 . .
C17B C17A C12 57(3) . .
C17B C17A C16B 48(2) . .
C17B C17A C16A 91(2) . .
C17B C17A H17A 119.9 . .
C12 C13B C14A 99(2) . .
C12 C13B H13B 120.8 . .
C13A C13B C12 60(4) . .
C13A C13B C14A 60(3) . .
C13A C13B H13B 113.8 . .
C13A C13B C14B 95(4) . .
C14A C13B H13B 129.8 . .
C14B C13B C12 118(3) . .
C14B C13B C14A 35(2) . .
C14B C13B H13B 120.8 . .
C15 C14B C13A 99(2) . .
C15 C14B H14B 119.6 . .
C13A C14B H14B 133.0 . .
C14A C14B C15 65(4) . .
C14A C14B C13A 58(3) . .
C14A C14B C13B 91(4) . .
C14A C14B H14B 114.2 . .
C13B C14B C15 121(3) . .
C13B C14B C13A 34(3) . .
C13B C14B H14B 119.6 . .
O13 C23 H23A 109.5 . .
O13 C23 H23B 109.5 . .
O13 C23 H23C 109.5 . .
H23A C23 H23B 109.5 . .
H23A C23 H23C 109.5 . .
H23B C23 H23C 109.5 . .

loop_
_geom_bond_atom_site_label_1
_geom_bond_atom_site_label_2
_geom_bond_distance
_geom_bond_site_symmetry_2
Na1 Na1 3.509(10) 2_657
Na1 Na1 3.509(10) 2_647
Na1 Na3 3.396(12) 1_546
Na1 Na3 3.446(11) 2_636
Na1 Na4 3.567(12) 2_636
Na1 O10 2.391(17) 2_646
Na1 O1 2.497(17) 2_647
Na1 O1 2.253(18) .
Na1 O11 2.337(17) 2_636
Na1 O2 2.596(18) 2_647
Na1 O2 2.385(18) 1_545
Na1 C1 2.80(3) 2_647
Na3 Na1 3.395(12) 1_564
Na3 Na1 3.446(11) 2_666
Na3 Na2 3.525(12) 1_564
Na3 O10 2.512(17) .
Na3 O1 2.374(17) 1_564
Na3 O11 2.366(16) .
Na3 O2 2.375(18) 1_554
Na3 O4 2.427(16) 1_554
Na3 O3 2.421(18) 1_564
Na3 C22 2.77(3) .
Na3 C1 3.00(3) 1_564
Na3 C4 2.89(3) 1_554
Na4 Na1 3.567(12) 2_666
Na4 Na3 4.149(12) 1_565
Na4 Na4 4.123(13) 2_745
Na4 Na4 4.123(13) 2_755
Na4 O10 2.362(17) 1_565
Na4 O11 2.314(18) .
Na4 O12 2.360(16) .
Na4 O12 2.407(17) 2_745
Na4 O9 2.36(2) 1_565
Na4 C20 3.10(3) 1_565
Na2 Na3 3.525(12) 1_546
Na2 O9 2.412(19) 2_746
Na2 O4 2.308(18) 1_545
Na2 O3 2.309(18) .
Na2 O5 2.365(17) 1_545
Na2 O8 2.468(18) 2_746
Na2 O6 2.44(2) .
Na2 C4 3.05(3) .
Na2 C20 2.68(3) 2_746
O10 Na1 2.391(17) 2_656
O10 Na4 2.362(17) 1_545
O10 C22 1.23(3) .
O1 Na1 2.497(17) 2_657
O1 Na3 2.374(17) 1_546
O1 C1 1.20(3) .
O11 Na1 2.337(17) 2_666
O11 C22 1.27(3) .
O12 Na4 2.407(17) 2_755
O12 H12A 0.9900 .
O12 H12B 0.9900 .
O9 Na4 2.36(2) 1_545
O9 Na2 2.412(19) 2_756
O9 C20 1.20(3) .
O2 Na1 2.596(17) 2_657
O2 Na1 2.385(18) 1_565
O2 Na3 2.375(18) 1_556
O2 C1 1.30(3) .
O4 Na3 2.427(16) 1_556
O4 Na2 2.308(18) 1_565
O4 C4 1.26(3) .
O3 Na3 2.421(18) 1_546
O3 C4 1.25(3) .
O5 Na2 2.365(17) 1_565
O5 C5 1.26(3) .
N2 H2 0.8800 .
N2 C19 1.46(3) .
N2 C18 1.24(3) .
N1 H1 0.8800 .
N1 C5 1.32(3) .
N1 C3 1.46(3) .
C5 C6 1.51(4) .
C6 C7 1.37(3) .
C6 C11 1.36(3) .
O8 Na2 2.468(18) 2_756
O8 C20 1.35(3) .
C22 C21 1.51(3) .
C3 H3 1.0000 .
C3 C2 1.54(3) .
C3 C4 1.51(3) .
O7 C18 1.30(3) .
C19 H19 1.0000 .
C19 C21 1.56(4) .
C19 C20 1.58(3) .
C1 Na1 2.80(3) 2_657
C1 Na3 3.00(3) 1_546
C1 C2 1.57(3) .
C21 H21A 0.9900 .
C21 H21B 0.9900 .
C2 H2A 0.9900 .
C2 H2B 0.9900 .
C9 C12 1.49(3) .
C9 C10 1.37(3) .
C9 C8 1.40(3) .
C12 C13A 1.29(5) .
C12 C17B 1.33(5) .
C12 C17A 1.48(5) .
C12 C13B 1.48(5) .
C15 C18 1.53(3) .
C15 C14A 1.34(4) .
C15 C16B 1.37(5) .
C15 C16A 1.43(5) .
C15 C14B 1.43(5) .
C7 H7 0.9500 .
C7 C8 1.39(3) .
C4 Na3 2.89(3) 1_556
C10 H10 0.9500 .
C10 C11 1.37(3) .
O13 H13 0.8400 .
O13 C23 1.38(6) .
C8 H8 0.9500 .
C11 H11 0.9500 .
C20 Na4 3.10(3) 1_545
C20 Na2 2.68(3) 2_756
C13A H13A 0.9500 .
C13A C14A 1.45(4) .
C13A C17B 1.94(6) .
C13A C13B 0.95(6) .
C13A C14B 1.71(5) .
C14A H14A 0.9500 .
C14A C16B 1.99(6) .
C14A C13B 1.66(5) .
C14A C14B 0.96(5) .
C16B H16B 0.9500 .
C16B C16A 1.30(6) .
C16B C17B 1.43(5) .
C16B C17A 1.91(5) .
C16A H16A 0.9500 .
C16A C17B 1.89(5) .
C16A C17A 1.36(5) .
C17B H17B 0.9500 .
C17B C17A 1.28(6) .
C17A H17A 0.9500 .
C13B H13B 0.9500 .
C13B C14B 1.34(5) .
C14B H14B 0.9500 .
C23 H23A 0.9800 .
C23 H23B 0.9800 .
C23 H23C 0.9800 .

loop_
_geom_torsion_atom_site_label_1
_geom_torsion_atom_site_label_2
_geom_torsion_atom_site_label_3
_geom_torsion_atom_site_label_4
_geom_torsion
_geom_torsion_site_symmetry_1
_geom_torsion_site_symmetry_4
Na1 O10 C22 Na3 -102.1(13) 2_656 .
Na1 O10 C22 O11 -108(2) 2_656 .
Na1 O10 C22 C21 70(3) 2_656 .
Na1 O1 C1 Na1 105(4) . 2_657
Na1 O1 C1 Na3 -164(5) . 1_546
Na1 O1 C1 Na3 90.5(9) 2_657 1_546
Na1 O1 C1 O2 83(5) . .
Na1 O1 C1 O2 -22(3) 2_657 .
Na1 O1 C1 C2 -96(4) . .
Na1 O1 C1 C2 158.6(19) 2_657 .
Na1 O11 C22 Na3 99.8(16) 2_666 .
Na1 O11 C22 O10 106(3) 2_666 .
Na1 O11 C22 C21 -72(3) 2_666 .
Na1 O2 C1 Na1 -84.1(18) 1_565 2_657
Na1 O2 C1 Na3 -125.8(17) 1_565 1_546
Na1 O2 C1 Na3 -42(2) 2_657 1_546
Na1 O2 C1 O1 -63(3) 1_565 .
Na1 O2 C1 O1 21(3) 2_657 .
Na1 O2 C1 C2 117(2) 1_565 .
Na1 O2 C1 C2 -159.4(18) 2_657 .
Na1 C1 C2 C3 -42(8) 2_657 .
Na3 O10 C22 O11 -6(2) . .
Na3 O10 C22 C21 172(2) . .
Na3 O1 C1 Na1 -90.5(9) 1_546 2_657
Na3 O1 C1 O2 -112(2) 1_546 .
Na3 O1 C1 C2 68(2) 1_546 .
Na3 O11 C22 O10 6(2) . .
Na3 O11 C22 C21 -172.0(17) . .
Na3 O2 C1 Na1 97.3(18) 1_556 2_657
Na3 O2 C1 Na3 56(3) 1_556 1_546
Na3 O2 C1 O1 118(3) 1_556 .
Na3 O2 C1 C2 -62(3) 1_556 .
Na3 O4 C4 Na2 -163.0(10) 1_556 .
Na3 O4 C4 O3 -113(3) 1_556 .
Na3 O4 C4 C3 66(2) 1_556 .
Na3 O3 C4 Na3 54(4) 1_546 1_556
Na3 O3 C4 Na2 -144(3) 1_546 .
Na3 O3 C4 O4 124(3) 1_546 .
Na3 O3 C4 C3 -55(4) 1_546 .
Na3 C22 C21 C19 140(11) . .
Na3 C1 C2 C3 -92(2) 1_546 .
Na4 O10 C22 Na3 123.6(17) 1_545 .
Na4 O10 C22 O11 118(2) 1_545 .
Na4 O10 C22 C21 -64(3) 1_545 .
Na4 O11 C22 Na3 -110.8(15) . .
Na4 O11 C22 O10 -105(2) . .
Na4 O11 C22 C21 77(2) . .
Na4 O9 C20 Na2 138.8(17) 1_545 2_756
Na4 O9 C20 O8 105(2) 1_545 .
Na4 O9 C20 C19 -60(3) 1_545 .
Na2 O9 C20 Na4 -138.8(16) 2_756 1_545
Na2 O9 C20 O8 -34(3) 2_756 .
Na2 O9 C20 C19 161(2) 2_756 .
Na2 O4 C4 Na3 -106.1(18) 1_565 1_556
Na2 O4 C4 Na2 91(2) 1_565 .
Na2 O4 C4 O3 140(2) 1_565 .
Na2 O4 C4 C3 -40(3) 1_565 .
Na2 O3 C4 Na3 -161.8(12) . 1_556
Na2 O3 C4 O4 -91(3) . .
Na2 O3 C4 C3 90(2) . .
Na2 O5 C5 N1 77(3) 1_565 .
Na2 O5 C5 C6 -107(2) 1_565 .
Na2 O8 C20 Na4 83.6(16) 2_756 1_545
Na2 O8 C20 O9 33(3) 2_756 .
Na2 O8 C20 C19 -161(2) 2_756 .
O10 C22 C21 C19 3(3) . .
O1 C1 C2 C3 -136(2) . .
O11 C22 C21 C19 -179(2) . .
O2 C1 C2 C3 45(3) . .
O5 C5 C6 C7 -156(2) . .
O5 C5 C6 C11 22(4) . .
N2 C19 C21 C22 -152.7(19) . .
N2 C19 C20 Na4 159.0(19) . 1_545
N2 C19 C20 Na2 -65(7) . 2_756
N2 C19 C20 O9 -165(3) . .
N2 C19 C20 O8 28(3) . .
N1 C5 C6 C7 21(4) . .
N1 C5 C6 C11 -162(2) . .
N1 C3 C2 C1 173(2) . .
N1 C3 C4 Na3 138.3(18) . 1_556
N1 C3 C4 Na2 -45(3) . .
N1 C3 C4 O4 89(3) . .
N1 C3 C4 O3 -92(3) . .
C5 N1 C3 C2 149(2) . .
C5 N1 C3 C4 -85(3) . .
C5 C6 C7 C8 179(2) . .
C5 C6 C11 C10 179(2) . .
C6 C7 C8 C9 1(4) . .
C3 N1 C5 O5 -7(4) . .
C3 N1 C5 C6 177(2) . .
C19 N2 C18 O7 -5(4) . .
C19 N2 C18 C15 -177(2) . .
C21 C19 C20 Na4 -77.2(17) . 1_545
C21 C19 C20 Na2 59(7) . 2_756
C21 C19 C20 O9 -41(3) . .
C21 C19 C20 O8 152(2) . .
C2 C3 C4 Na3 -97.9(19) . 1_556
C2 C3 C4 Na2 79(2) . .
C2 C3 C4 O4 -147(2) . .
C2 C3 C4 O3 32(3) . .
C9 C12 C13A C14A -180(2) . .
C9 C12 C13A C17B 129(3) . .
C9 C12 C13A C13B -101(3) . .
C9 C12 C13A C14B -146(3) . .
C9 C12 C17B C13A -127(4) . .
C9 C12 C17B C16B -176(4) . .
C9 C12 C17B C16A 146(3) . .
C9 C12 C17B C17A 109(3) . .
C9 C12 C17A C16B -146(3) . .
C9 C12 C17A C16A 180(2) . .
C9 C12 C17A C17B -108(3) . .
C9 C12 C13B C13A 101(3) . .
C9 C12 C13B C14A 148(3) . .
C9 C12 C13B C14B 179(4) . .
C9 C10 C11 C6 2(4) . .
C12 C9 C10 C11 -179(2) . .
C12 C9 C8 C7 178(2) . .
C12 C13A C14A C15 -0.1(5) . .
C12 C13A C14A C16B -32.8(17) . .
C12 C13A C14A C13B 76(4) . .
C12 C13A C14A C14B 72(4) . .
C12 C13A C13B C14A -123(3) . .
C12 C13A C13B C14B -120(3) . .
C12 C13A C14B C15 -71(3) . .
C12 C13A C14B C14A -123(4) . .
C12 C13A C14B C13B 63(5) . .
C12 C17B C17A C16B 124(3) . .
C12 C17B C17A C16A 122(2) . .
C12 C13B C14B C15 -2(7) . .
C12 C13B C14B C13A -58(4) . .
C12 C13B C14B C14A -63(6) . .
C15 C14A C13B C12 70(3) . .
C15 C14A C13B C13A 117(4) . .
C15 C14A C13B C14B -57(4) . .
C15 C14A C14B C13A 120(2) . .
C15 C14A C14B C13B 124(3) . .
C15 C16B C16A C17B -123(3) . .
C15 C16B C16A C17A -125(2) . .
C15 C16B C17B C12 -3(7) . .
C15 C16B C17B C13A -33(5) . .
C15 C16B C17B C16A 59(4) . .
C15 C16B C17B C17A 61(5) . .
C15 C16A C17B C12 84(3) . .
C15 C16A C17B C13A 42(2) . .
C15 C16A C17B C16B -47(3) . .
C15 C16A C17B C17A 137(3) . .
C15 C16A C17A C12 -0.1(14) . .
C15 C16A C17A C16B -56(2) . .
C15 C16A C17A C17B -53(3) . .
C7 C6 C11 C10 -3(4) . .
C4 C3 C2 C1 48(3) . .
C18 N2 C19 C21 129(3) . .
C18 N2 C19 C20 -108(3) . .
C18 C15 C14A C13A 179(2) . .
C18 C15 C14A C16B -129(3) . .
C18 C15 C14A C13B 144(3) . .
C18 C15 C14A C14B 100(3) . .
C18 C15 C16B C14A 129(3) . .
C18 C15 C16B C16A -106(3) . .
C18 C15 C16B C17B -178(4) . .
C18 C15 C16B C17A -141(3) . .
C18 C15 C16A C16B 109(3) . .
C18 C15 C16A C17B 148(3) . .
C18 C15 C16A C17A -179(2) . .
C18 C15 C14B C13A -152(3) . .
C18 C15 C14B C14A -104(3) . .
C18 C15 C14B C13B -180(4) . .
C10 C9 C12 C13A -149(2) . .
C10 C9 C12 C17B -33(5) . .
C10 C9 C12 C17A 32(3) . .
C10 C9 C12 C13B 167(3) . .
C10 C9 C8 C7 -1(3) . .
C8 C9 C12 C13A 32(3) . .
C8 C9 C12 C17B 148(4) . .
C8 C9 C12 C17A -147(2) . .
C8 C9 C12 C13B -12(4) . .
C8 C9 C10 C11 0(3) . .
C11 C6 C7 C8 2(4) . .
C20 C19 C21 C22 82(3) . .
C13A C12 C17B C16B -49(5) . .
C13A C12 C17B C16A -87(2) . .
C13A C12 C17B C17A -124.4(19) . .
C13A C12 C17A C16B 34.4(16) . .
C13A C12 C17A C16A 0.1(10) . .
C13A C12 C17A C17B 72.6(16) . .
C13A C12 C13B C14A 47(3) . .
C13A C12 C13B C14B 79(5) . .
C13A C14A C13B C12 -47(4) . .
C13A C14A C13B C14B -174(6) . .
C13A C14A C14B C15 -120(2) . .
C13A C14A C14B C13B 3(4) . .
C13A C17B C17A C12 -33.4(16) . .
C13A C17B C17A C16B 91(2) . .
C13A C17B C17A C16A 89(2) . .
C13A C13B C14B C15 56(6) . .
C13A C13B C14B C14A -5(5) . .
C14A C15 C18 N2 146(2) . .
C14A C15 C18 O7 -26(3) . .
C14A C15 C16B C16A 124.8(19) . .
C14A C15 C16B C17B 53(5) . .
C14A C15 C16B C17A 89(2) . .
C14A C15 C16A C16B -72.2(17) . .
C14A C15 C16A C17B -33.1(18) . .
C14A C15 C16A C17A -0.1(15) . .
C14A C15 C14B C13A -48(3) . .
C14A C15 C14B C13B -75(5) . .
C14A C13A C13B C12 123(3) . .
C14A C13A C13B C14B 3(4) . .
C14A C13A C14B C15 52(4) . .
C14A C13A C14B C13B -174(7) . .
C14A C16B C16A C15 33.5(15) . .
C14A C16B C16A C17B -90(2) . .
C14A C16B C16A C17A -92(2) . .
C14A C16B C17B C12 29(5) . .
C14A C16B C17B C13A -1(2) . .
C14A C16B C17B C16A 92(2) . .
C14A C16B C17B C17A 94(3) . .
C14A C13B C14B C15 61(4) . .
C14A C13B C14B C13A 5(6) . .
C16B C15 C18 N2 30(4) . .
C16B C15 C18 O7 -142(4) . .
C16B C15 C14A C13A -52(2) . .
C16B C15 C14A C13B -87(3) . .
C16B C15 C14A C14B -131(3) . .
C16B C15 C16A C17B 39(2) . .
C16B C15 C16A C17A 72.1(17) . .
C16B C15 C14B C13A 11(4) . .
C16B C15 C14B C14A 59(4) . .
C16B C15 C14B C13B -16(6) . .
C16B C14A C13B C12 26(3) . .
C16B C14A C13B C13A 73(4) . .
C16B C14A C13B C14B -101(4) . .
C16B C14A C14B C15 -32.7(17) . .
C16B C14A C14B C13A 88(2) . .
C16B C14A C14B C13B 91(3) . .
C16B C16A C17B C12 131(4) . .
C16B C16A C17B C13A 89(3) . .
C16B C16A C17B C17A -177(5) . .
C16B C16A C17A C12 56(2) . .
C16B C16A C17A C17B 2(3) . .
C16B C17B C17A C12 -124(3) . .
C16B C17B C17A C16A -2(3) . .
C16A C15 C18 N2 -34(3) . .
C16A C15 C18 O7 153(2) . .
C16A C15 C14A C13A 0.1(11) . .
C16A C15 C14A C16B 52(2) . .
C16A C15 C14A C13B -35(2) . .
C16A C15 C14A C14B -79(2) . .
C16A C15 C16B C14A -124.8(19) . .
C16A C15 C16B C17B -72(4) . .
C16A C15 C16B C17A -36(2) . .
C16A C15 C14B C13A 71(3) . .
C16A C15 C14B C14A 118(2) . .
C16A C15 C14B C13B 43(5) . .
C16A C16B C17B C12 -62(5) . .
C16A C16B C17B C13A -92(3) . .
C16A C16B C17B C17A 2(3) . .
C16A C17B C17A C12 -122(2) . .
C16A C17B C17A C16B 2(3) . .
C17B C12 C13A C14A 51(2) . .
C17B C12 C13A C13B 129(3) . .
C17B C12 C13A C14B 85(3) . .
C17B C12 C17A C16B -38(2) . .
C17B C12 C17A C16A -72.4(17) . .
C17B C12 C13B C13A -61(4) . .
C17B C12 C13B C14A -13(5) . .
C17B C12 C13B C14B 18(7) . .
C17B C13A C14A C15 32.0(18) . .
C17B C13A C14A C16B -1(2) . .
C17B C13A C14A C13B 109(4) . .
C17B C13A C14A C14B 104(4) . .
C17B C13A C13B C12 33.9(19) . .
C17B C13A C13B C14A -89(2) . .
C17B C13A C13B C14B -86(4) . .
C17B C13A C14B C15 -27(3) . .
C17B C13A C14B C14A -79(4) . .
C17B C13A C14B C13B 107(5) . .
C17B C16B C16A C15 123(3) . .
C17B C16B C16A C17A -2(3) . .
C17B C16A C17A C12 53(2) . .
C17B C16A C17A C16B -2(3) . .
C17A C12 C13A C14A -0.1(5) . .
C17A C12 C13A C17B -51(2) . .
C17A C12 C13A C13B 79(2) . .
C17A C12 C13A C14B 33.7(17) . .
C17A C12 C17B C13A 124.4(19) . .
C17A C12 C17B C16B 76(4) . .
C17A C12 C17B C16A 38(2) . .
C17A C12 C13B C13A -118(2) . .
C17A C12 C13B C14A -71(3) . .
C17A C12 C13B C14B -39(5) . .
C17A C16B C16A C15 125(2) . .
C17A C16B C16A C17B 2(3) . .
C17A C16B C17B C12 -65(4) . .
C17A C16B C17B C13A -95(3) . .
C17A C16B C17B C16A -2(3) . .
C17A C16A C17B C12 -53(3) . .
C17A C16A C17B C13A -94(3) . .
C17A C16A C17B C16B 177(5) . .
C13B C12 C13A C14A -78.6(19) . .
C13B C12 C13A C17B -129(3) . .
C13B C12 C13A C14B -45(2) . .
C13B C12 C17B C13A 34(3) . .
C13B C12 C17B C16B -15(7) . .
C13B C12 C17B C16A -53(4) . .
C13B C12 C17B C17A -91(4) . .
C13B C12 C17A C16B 75(2) . .
C13B C12 C17A C16A 40(2) . .
C13B C12 C17A C17B 113(3) . .
C13B C13A C14A C15 -77(4) . .
C13B C13A C14A C16B -109(4) . .
C13B C13A C14A C14B -5(5) . .
C13B C13A C14B C15 -134(5) . .
C13B C13A C14B C14A 174(7) . .
C13B C14A C14B C15 -124(3) . .
C13B C14A C14B C13A -3(4) . .
C14B C15 C18 N2 -167(3) . .
C14B C15 C18 O7 21(4) . .
C14B C15 C14A C13A 79.1(19) . .
C14B C15 C14A C16B 131(3) . .
C14B C15 C14A C13B 44(2) . .
C14B C15 C16B C14A -34(3) . .
C14B C15 C16B C16A 91(3) . .
C14B C15 C16B C17B 19(6) . .
C14B C15 C16B C17A 55(4) . .
C14B C15 C16A C16B -114(3) . .
C14B C15 C16A C17B -75(3) . .
C14B C15 C16A C17A -42(2) . .
C14B C13A C14A C15 -72(4) . .
C14B C13A C14A C16B -105(4) . .
C14B C13A C14A C13B 5(5) . .
C14B C13A C13B C12 120(3) . .
C14B C13A C13B C14A -3(4) . .
C14B C14A C13B C12 127(5) . .
C14B C14A C13B C13A 174(6) . .
